data_4100464
_journal_name_full 'Journal of the American Chemical Society'
_journal_paper_doi 10.1021/ja050305j
_journal_year 2005
_chemical_formula_moiety 'C70 F30'
_chemical_formula_sum 'C70 F30'
_chemical_formula_weight 1410.70
_space_group_IT_number 2
_symmetry_cell_setting triclinic
_symmetry_space_group_name_Hall '-P 1'
_symmetry_space_group_name_H-M 'P -1'
_cell_angle_alpha 82.2470(10)
_cell_angle_beta 86.6060(10)
_cell_angle_gamma 81.9760(10)
_cell_formula_units_Z 2
_cell_length_a 12.1433(7)
_cell_length_b 12.3153(7)
_cell_length_c 15.6682(9)
_cell_measurement_temperature 173(2)
_cell_volume 2297.1(2)
_diffrn_ambient_temperature 173(2)
_exptl_crystal_density_diffrn 2.040
_cod_database_code 4100464

loop_
_symmetry_equiv_pos_as_xyz
'x, y, z'
'-x, -y, -z'

loop_
_atom_site_label
_atom_site_type_symbol
_atom_site_fract_x
_atom_site_fract_y
_atom_site_fract_z
_atom_site_U_iso_or_equiv
_atom_site_adp_type
_atom_site_occupancy
_atom_site_symmetry_multiplicity
_atom_site_calc_flag
_atom_site_refinement_flags
_atom_site_disorder_assembly
_atom_site_disorder_group
C1 C 0.36326(18) -0.01613(18) 0.79685(13) 0.0162(4) Uani 1 1 d . . .
C2 C 0.41552(18) 0.03218(17) 0.70997(14) 0.0161(4) Uani 1 1 d . . .
C3 C 0.53020(18) 0.06782(18) 0.72190(14) 0.0179(4) Uani 1 1 d . . .
C4 C 0.51080(17) 0.09514(18) 0.81490(14) 0.0165(4) Uani 1 1 d . . .
C5 C 0.41790(18) 0.04877(17) 0.85613(14) 0.0162(4) Uani 1 1 d . . .
C6 C 0.36040(18) 0.09598(18) 0.92326(13) 0.0171(4) Uani 1 1 d . . .
C7 C 0.23677(18) 0.09340(18) 0.94386(13) 0.0168(4) Uani 1 1 d . . .
C8 C 0.18458(18) 0.07325(18) 0.86369(14) 0.0178(4) Uani 1 1 d . . .
C9 C 0.23854(18) 0.02213(18) 0.80018(13) 0.0162(4) Uani 1 1 d . . .
C10 C 0.16710(18) 0.03882(18) 0.72055(14) 0.0175(4) Uani 1 1 d . . .
C11 C 0.23220(18) 0.08614(18) 0.64354(14) 0.0172(4) Uani 1 1 d . . .
C12 C 0.35391(18) 0.07647(18) 0.64228(14) 0.0168(4) Uani 1 1 d . . .
C13 C 0.38629(19) 0.16224(18) 0.57426(13) 0.0178(4) Uani 1 1 d . . .
C14 C 0.49708(19) 0.20375(19) 0.57235(14) 0.0197(5) Uani 1 1 d . . .
C15 C 0.54481(17) 0.17411(19) 0.66276(14) 0.0175(4) Uani 1 1 d . . .
C16 C 0.57038(17) 0.26572(19) 0.69043(14) 0.0186(5) Uani 1 1 d . . .
C17 C 0.59731(18) 0.27497(19) 0.78207(14) 0.0184(5) Uani 1 1 d . . .
C18 C 0.54360(17) 0.18739(18) 0.84232(14) 0.0171(4) Uani 1 1 d . . .
C19 C 0.48173(18) 0.23739(19) 0.90941(14) 0.0180(5) Uani 1 1 d . . .
C20 C 0.39081(18) 0.19237(18) 0.94851(14) 0.0175(4) Uani 1 1 d . . .
C21 C 0.28853(19) 0.26254(19) 0.97316(14) 0.0191(5) Uani 1 1 d . . .
C22 C 0.19890(19) 0.21292(19) 0.96505(14) 0.0185(5) Uani 1 1 d . . .
C23 C 0.08492(18) 0.2764(2) 0.94587(14) 0.0207(5) Uani 1 1 d . . .
C24 C 0.04233(18) 0.2388(2) 0.86539(15) 0.0201(5) Uani 1 1 d . . .
C25 C 0.08256(17) 0.14227(19) 0.83346(14) 0.0179(4) Uani 1 1 d . . .
C26 C 0.07513(18) 0.13021(19) 0.74441(14) 0.0190(5) Uani 1 1 d . . .
C27 C 0.03715(18) 0.21985(19) 0.68737(15) 0.0197(5) Uani 1 1 d . . .
C28 C 0.07926(19) 0.2395(2) 0.59275(15) 0.0213(5) Uani 1 1 d . . .
C29 C 0.19446(19) 0.17431(19) 0.58541(14) 0.0191(5) Uani 1 1 d . . .
C30 C 0.29145(19) 0.22224(19) 0.54256(14) 0.0195(5) Uani 1 1 d . . .
C31 C 0.2836(2) 0.3410(2) 0.50094(15) 0.0223(5) Uani 1 1 d . . .
C32 C 0.3808(2) 0.39207(19) 0.53212(14) 0.0216(5) Uani 1 1 d . . .
C33 C 0.47526(19) 0.3301(2) 0.56439(14) 0.0211(5) Uani 1 1 d . . .
C34 C 0.53034(18) 0.3646(2) 0.63162(15) 0.0209(5) Uani 1 1 d . . .
C35 C 0.49514(19) 0.46427(19) 0.66148(15) 0.0213(5) Uani 1 1 d . . .
C36 C 0.49643(18) 0.47199(19) 0.75423(15) 0.0208(5) Uani 1 1 d . . .
C37 C 0.53554(18) 0.38214(19) 0.81140(15) 0.0188(5) Uani 1 1 d . . .
C38 C 0.47703(18) 0.35767(18) 0.89145(14) 0.0187(5) Uani 1 1 d . . .
C39 C 0.38363(19) 0.42702(19) 0.91507(15) 0.0213(5) Uani 1 1 d . . .
C40 C 0.28847(19) 0.38602(19) 0.97408(15) 0.0213(5) Uani 1 1 d . . .
C41 C 0.18658(19) 0.44776(19) 0.92597(15) 0.0214(5) Uani 1 1 d . . .
C42 C 0.09685(19) 0.3976(2) 0.91273(15) 0.0229(5) Uani 1 1 d . . .
C43 C 0.03777(19) 0.4306(2) 0.83455(16) 0.0231(5) Uani 1 1 d . . .
C44 C 0.00497(18) 0.3326(2) 0.80628(16) 0.0231(5) Uani 1 1 d . . .
C45 C 0.00392(18) 0.3237(2) 0.71819(15) 0.0217(5) Uani 1 1 d . . .
C46 C 0.03655(19) 0.4110(2) 0.65536(16) 0.0231(5) Uani 1 1 d . . .
C47 C 0.09377(19) 0.36327(19) 0.58400(15) 0.0219(5) Uani 1 1 d . . .
C48 C 0.1831(2) 0.4076(2) 0.54364(15) 0.0236(5) Uani 1 1 d . . .
C49 C 0.2187(2) 0.5025(2) 0.57312(15) 0.0233(5) Uani 1 1 d . . .
C50 C 0.3386(2) 0.4920(2) 0.56632(15) 0.0236(5) Uani 1 1 d . . .
C51 C 0.3964(2) 0.53007(19) 0.62897(16) 0.0229(5) Uani 1 1 d . . .
C52 C 0.3362(2) 0.57939(19) 0.69957(16) 0.0239(5) Uani 1 1 d . . .
C53 C 0.39810(19) 0.54354(19) 0.77655(16) 0.0223(5) Uani 1 1 d . . .
C54 C 0.34233(19) 0.51942(19) 0.85592(16) 0.0220(5) Uani 1 1 d . . .
C55 C 0.2212(2) 0.53210(19) 0.86193(16) 0.0235(5) Uani 1 1 d . . .
C56 C 0.1626(2) 0.56755(19) 0.78718(17) 0.0254(5) Uani 1 1 d . . .
C57 C 0.0677(2) 0.5150(2) 0.77371(17) 0.0254(5) Uani 1 1 d . . .
C58 C 0.0669(2) 0.5054(2) 0.68236(17) 0.0259(5) Uani 1 1 d . . .
C59 C 0.1610(2) 0.55198(19) 0.64007(17) 0.0256(5) Uani 1 1 d . . .
C60 C 0.2205(2) 0.59114(19) 0.70488(16) 0.0252(5) Uani 1 1 d . . .
C61 C 0.3912(2) -0.14435(19) 0.81950(15) 0.0222(5) Uani 1 1 d . . .
F611 F 0.43749(13) -0.19167(11) 0.75242(9) 0.0329(4) Uani 1 1 d . . .
F612 F 0.46066(13) -0.17075(12) 0.88401(9) 0.0325(4) Uani 1 1 d . . .
F613 F 0.30029(13) -0.19118(12) 0.84516(10) 0.0325(4) Uani 1 1 d . . .
C62 C 0.62679(19) -0.0271(2) 0.71223(16) 0.0237(5) Uani 1 1 d . . .
F621 F 0.63457(13) -0.10018(12) 0.78322(10) 0.0356(4) Uani 1 1 d . . .
F622 F 0.61204(13) -0.08271(13) 0.64789(10) 0.0355(4) Uani 1 1 d . . .
F623 F 0.72412(12) 0.01070(14) 0.69766(12) 0.0443(4) Uani 1 1 d . . .
C63 C 0.2189(2) 0.0030(2) 1.01913(15) 0.0239(5) Uani 1 1 d . . .
F631 F 0.25486(14) 0.02683(14) 1.09203(9) 0.0387(4) Uani 1 1 d . . .
F632 F 0.11353(13) -0.01290(14) 1.03255(10) 0.0385(4) Uani 1 1 d . . .
F633 F 0.27672(14) -0.09303(12) 1.00290(10) 0.0368(4) Uani 1 1 d . . .
C64 C 0.1240(2) -0.0683(2) 0.70608(15) 0.0234(5) Uani 1 1 d . . .
F641 F 0.20897(14) -0.14208(12) 0.68331(10) 0.0368(4) Uani 1 1 d . . .
F642 F 0.07529(14) -0.11429(13) 0.77748(10) 0.0377(4) Uani 1 1 d . . .
F643 F 0.05164(14) -0.05240(13) 0.64461(10) 0.0400(4) Uani 1 1 d . . .
C65 C 0.5821(2) 0.1652(2) 0.50195(15) 0.0255(5) Uani 1 1 d . . .
F651 F 0.60259(15) 0.05562(14) 0.50838(11) 0.0434(4) Uani 1 1 d . . .
F652 F 0.54686(14) 0.20089(16) 0.42372(9) 0.0428(4) Uani 1 1 d . . .
F653 F 0.67801(12) 0.20283(15) 0.50788(10) 0.0430(4) Uani 1 1 d . . .
C66 C 0.72296(19) 0.2700(2) 0.79118(15) 0.0224(5) Uani 1 1 d . . .
F661 F 0.77995(12) 0.17686(13) 0.77005(11) 0.0360(4) Uani 1 1 d . . .
F662 F 0.76012(12) 0.35377(14) 0.74012(11) 0.0420(4) Uani 1 1 d . . .
F663 F 0.74679(12) 0.27835(12) 0.87166(9) 0.0309(3) Uani 1 1 d . . .
C67 C -0.0018(2) 0.2686(2) 1.02138(16) 0.0274(6) Uani 1 1 d . . .
F671 F 0.02889(13) 0.30903(16) 1.08882(10) 0.0431(4) Uani 1 1 d . . .
F672 F -0.09922(13) 0.32705(16) 0.99793(11) 0.0446(4) Uani 1 1 d . . .
F673 F -0.02051(15) 0.16568(15) 1.04683(11) 0.0482(5) Uani 1 1 d . . .
C68 C -0.0061(2) 0.2178(2) 0.53142(16) 0.0281(5) Uani 1 1 d . . .
F681 F -0.02492(17) 0.11442(15) 0.54117(13) 0.0570(6) Uani 1 1 d . . .
F682 F -0.10382(13) 0.27885(16) 0.54600(11) 0.0493(5) Uani 1 1 d . . .
F683 F 0.02238(15) 0.24588(17) 0.44962(10) 0.0494(5) Uani 1 1 d . . .
C69 C 0.2780(2) 0.3579(2) 0.40196(16) 0.0286(6) Uani 1 1 d . . .
F691 F 0.37430(14) 0.32548(14) 0.36300(9) 0.0394(4) Uani 1 1 d . . .
F692 F 0.20304(16) 0.30273(17) 0.37575(10) 0.0525(5) Uani 1 1 d . . .
F693 F 0.25046(16) 0.46453(14) 0.37361(10) 0.0466(4) Uani 1 1 d . . .
C70 C 0.2964(2) 0.4156(2) 1.06545(16) 0.0273(5) Uani 1 1 d . . .
F701 F 0.39080(14) 0.36622(14) 1.09976(10) 0.0415(4) Uani 1 1 d . . .
F702 F 0.29683(15) 0.52367(13) 1.06360(11) 0.0418(4) Uani 1 1 d . . .
F703 F 0.21308(15) 0.38722(17) 1.11764(10) 0.0509(5) Uani 1 1 d . . .

loop_
_atom_site_aniso_label
_atom_site_aniso_U_11
_atom_site_aniso_U_22
_atom_site_aniso_U_33
_atom_site_aniso_U_23
_atom_site_aniso_U_13
_atom_site_aniso_U_12
C1 0.0197(11) 0.0125(11) 0.0164(10) -0.0027(8) -0.0018(8) -0.0009(8)
C2 0.0181(10) 0.0115(10) 0.0189(10) -0.0053(8) 0.0011(8) -0.0003(8)
C3 0.0166(10) 0.0164(11) 0.0209(11) -0.0061(9) 0.0000(9) 0.0002(9)
C4 0.0150(10) 0.0154(11) 0.0182(10) -0.0028(8) -0.0031(8) 0.0029(8)
C5 0.0190(10) 0.0108(10) 0.0183(10) -0.0011(8) -0.0047(8) 0.0005(8)
C6 0.0193(10) 0.0153(11) 0.0160(10) 0.0008(8) -0.0047(9) -0.0007(9)
C7 0.0190(10) 0.0173(11) 0.0145(10) -0.0020(8) -0.0012(8) -0.0035(9)
C8 0.0194(11) 0.0148(11) 0.0198(11) 0.0002(8) -0.0001(9) -0.0073(9)
C9 0.0198(10) 0.0132(11) 0.0159(10) 0.0011(8) -0.0023(8) -0.0063(8)
C10 0.0186(10) 0.0160(11) 0.0184(11) -0.0002(8) -0.0029(9) -0.0051(9)
C11 0.0210(11) 0.0167(11) 0.0156(10) -0.0050(8) -0.0010(9) -0.0056(9)
C12 0.0196(11) 0.0142(11) 0.0177(10) -0.0050(8) 0.0006(9) -0.0040(9)
C13 0.0221(11) 0.0173(11) 0.0148(10) -0.0037(8) 0.0000(9) -0.0040(9)
C14 0.0226(11) 0.0208(12) 0.0162(10) -0.0034(9) 0.0015(9) -0.0047(9)
C15 0.0135(10) 0.0216(12) 0.0174(10) -0.0040(9) 0.0015(8) -0.0019(8)
C16 0.0131(10) 0.0223(12) 0.0207(11) -0.0038(9) 0.0034(8) -0.0036(9)
C17 0.0139(10) 0.0199(12) 0.0222(11) -0.0044(9) -0.0017(9) -0.0032(9)
C18 0.0138(10) 0.0185(11) 0.0189(11) -0.0026(9) -0.0036(8) -0.0003(8)
C19 0.0160(10) 0.0199(12) 0.0189(11) -0.0052(9) -0.0056(9) -0.0004(9)
C20 0.0196(11) 0.0186(11) 0.0148(10) -0.0050(8) -0.0027(8) -0.0012(9)
C21 0.0220(11) 0.0209(12) 0.0149(10) -0.0051(9) 0.0007(9) -0.0023(9)
C22 0.0205(11) 0.0198(12) 0.0153(10) -0.0045(9) 0.0005(9) -0.0011(9)
C23 0.0160(10) 0.0251(13) 0.0218(11) -0.0073(9) 0.0030(9) -0.0029(9)
C24 0.0135(10) 0.0246(13) 0.0231(11) -0.0058(9) 0.0028(9) -0.0041(9)
C25 0.0145(10) 0.0201(12) 0.0197(11) 0.0003(9) -0.0001(8) -0.0070(9)
C26 0.0156(10) 0.0210(12) 0.0224(11) -0.0044(9) -0.0005(9) -0.0081(9)
C27 0.0137(10) 0.0224(12) 0.0240(11) -0.0028(9) -0.0034(9) -0.0047(9)
C28 0.0198(11) 0.0226(12) 0.0216(11) 0.0011(9) -0.0046(9) -0.0050(9)
C29 0.0243(11) 0.0183(11) 0.0160(10) -0.0026(9) -0.0020(9) -0.0061(9)
C30 0.0241(11) 0.0206(12) 0.0153(10) -0.0038(9) 0.0006(9) -0.0069(9)
C31 0.0253(12) 0.0216(12) 0.0199(11) 0.0024(9) -0.0032(9) -0.0067(10)
C32 0.0262(12) 0.0202(12) 0.0181(11) 0.0041(9) -0.0006(9) -0.0090(10)
C33 0.0222(11) 0.0240(13) 0.0177(11) -0.0015(9) 0.0039(9) -0.0078(10)
C34 0.0160(10) 0.0235(13) 0.0241(12) -0.0024(9) 0.0025(9) -0.0080(9)
C35 0.0212(11) 0.0174(12) 0.0260(12) 0.0010(9) 0.0006(9) -0.0094(9)
C36 0.0182(11) 0.0173(12) 0.0298(12) -0.0056(9) -0.0009(9) -0.0105(9)
C37 0.0148(10) 0.0185(12) 0.0253(11) -0.0062(9) -0.0033(9) -0.0058(9)
C38 0.0181(11) 0.0176(11) 0.0224(11) -0.0058(9) -0.0062(9) -0.0037(9)
C39 0.0243(11) 0.0187(12) 0.0239(12) -0.0100(9) -0.0024(9) -0.0056(9)
C40 0.0208(11) 0.0204(12) 0.0243(12) -0.0102(9) 0.0004(9) -0.0017(9)
C41 0.0204(11) 0.0178(12) 0.0267(12) -0.0112(9) 0.0024(9) 0.0018(9)
C42 0.0188(11) 0.0213(12) 0.0283(12) -0.0112(10) 0.0047(10) 0.0035(9)
C43 0.0162(10) 0.0211(12) 0.0311(13) -0.0086(10) 0.0015(9) 0.0040(9)
C44 0.0129(10) 0.0268(13) 0.0300(13) -0.0065(10) -0.0007(9) -0.0016(9)
C45 0.0108(10) 0.0241(13) 0.0299(12) -0.0016(10) -0.0038(9) -0.0015(9)
C46 0.0157(10) 0.0212(12) 0.0312(13) 0.0010(10) -0.0097(9) 0.0010(9)
C47 0.0208(11) 0.0194(12) 0.0250(12) 0.0033(9) -0.0101(9) -0.0024(9)
C48 0.0270(12) 0.0204(12) 0.0223(12) 0.0043(9) -0.0075(10) -0.0030(10)
C49 0.0257(12) 0.0187(12) 0.0242(12) 0.0059(9) -0.0078(10) -0.0032(10)
C50 0.0290(12) 0.0177(12) 0.0223(12) 0.0065(9) -0.0017(10) -0.0054(10)
C51 0.0250(12) 0.0135(11) 0.0297(13) 0.0051(9) -0.0012(10) -0.0087(9)
C52 0.0274(12) 0.0107(11) 0.0336(13) 0.0015(9) -0.0043(10) -0.0054(9)
C53 0.0234(12) 0.0121(11) 0.0334(13) -0.0052(9) -0.0043(10) -0.0056(9)
C54 0.0226(11) 0.0148(11) 0.0312(13) -0.0117(10) -0.0026(10) -0.0031(9)
C55 0.0239(12) 0.0162(12) 0.0318(13) -0.0123(10) 0.0007(10) 0.0009(9)
C56 0.0242(12) 0.0128(12) 0.0385(14) -0.0073(10) -0.0011(11) 0.0038(9)
C57 0.0215(11) 0.0162(12) 0.0366(14) -0.0058(10) -0.0022(10) 0.0066(9)
C58 0.0203(11) 0.0189(12) 0.0360(14) 0.0005(10) -0.0073(10) 0.0047(9)
C59 0.0264(12) 0.0127(12) 0.0348(13) 0.0046(10) -0.0085(10) 0.0028(9)
C60 0.0279(12) 0.0093(11) 0.0374(14) -0.0005(10) -0.0052(11) -0.0002(9)
C61 0.0287(12) 0.0178(12) 0.0204(11) -0.0031(9) -0.0030(10) -0.0029(10)
F611 0.0505(9) 0.0178(7) 0.0299(8) -0.0089(6) 0.0025(7) 0.0012(7)
F612 0.0429(9) 0.0202(8) 0.0328(8) -0.0001(6) -0.0149(7) 0.0046(7)
F613 0.0373(8) 0.0177(8) 0.0418(9) 0.0025(6) -0.0001(7) -0.0084(6)
C62 0.0205(11) 0.0233(13) 0.0274(12) -0.0080(10) -0.0026(10) 0.0022(10)
F621 0.0410(9) 0.0264(8) 0.0349(8) -0.0032(7) -0.0074(7) 0.0126(7)
F622 0.0388(9) 0.0330(9) 0.0353(8) -0.0202(7) -0.0030(7) 0.0084(7)
F623 0.0181(7) 0.0348(9) 0.0807(13) -0.0173(9) 0.0062(8) 0.0002(7)
C63 0.0263(12) 0.0249(13) 0.0209(11) -0.0007(10) -0.0016(10) -0.0070(10)
F631 0.0572(11) 0.0446(10) 0.0177(7) 0.0007(7) -0.0085(7) -0.0202(8)
F632 0.0301(8) 0.0444(10) 0.0404(9) 0.0086(7) 0.0028(7) -0.0183(7)
F633 0.0503(10) 0.0213(8) 0.0341(8) 0.0056(6) 0.0036(7) 0.0001(7)
C64 0.0302(13) 0.0225(13) 0.0197(11) -0.0022(9) -0.0032(10) -0.0109(10)
F641 0.0498(10) 0.0202(8) 0.0427(9) -0.0105(7) -0.0024(8) -0.0059(7)
F642 0.0508(10) 0.0349(9) 0.0314(8) 0.0034(7) 0.0010(7) -0.0287(8)
F643 0.0515(10) 0.0348(9) 0.0392(9) -0.0004(7) -0.0249(8) -0.0198(8)
C65 0.0238(12) 0.0312(14) 0.0231(12) -0.0066(10) 0.0032(10) -0.0077(10)
F651 0.0531(10) 0.0337(9) 0.0425(9) -0.0143(8) 0.0200(8) -0.0024(8)
F652 0.0405(9) 0.0661(12) 0.0199(7) -0.0051(8) 0.0058(7) -0.0035(8)
F653 0.0246(8) 0.0680(12) 0.0432(9) -0.0243(9) 0.0122(7) -0.0193(8)
C66 0.0178(11) 0.0219(13) 0.0277(12) -0.0022(10) -0.0013(9) -0.0035(9)
F661 0.0203(7) 0.0368(9) 0.0524(10) -0.0176(8) -0.0020(7) 0.0032(6)
F662 0.0211(7) 0.0441(10) 0.0563(10) 0.0201(8) -0.0048(7) -0.0134(7)
F663 0.0252(7) 0.0347(9) 0.0354(8) -0.0076(7) -0.0120(6) -0.0056(6)
C67 0.0231(12) 0.0336(15) 0.0271(13) -0.0106(11) 0.0046(10) -0.0045(11)
F671 0.0334(9) 0.0713(13) 0.0308(8) -0.0271(8) 0.0094(7) -0.0132(8)
F672 0.0214(8) 0.0677(12) 0.0429(9) -0.0151(9) 0.0075(7) 0.0046(8)
F673 0.0574(11) 0.0420(11) 0.0469(10) -0.0108(8) 0.0287(9) -0.0207(9)
C68 0.0275(13) 0.0280(14) 0.0291(13) 0.0036(10) -0.0094(11) -0.0079(11)
F681 0.0746(13) 0.0362(10) 0.0670(12) 0.0071(9) -0.0480(11) -0.0257(9)
F682 0.0274(8) 0.0698(13) 0.0516(11) -0.0093(9) -0.0175(8) -0.0015(8)
F683 0.0483(10) 0.0804(14) 0.0252(8) -0.0023(8) -0.0118(7) -0.0279(10)
C69 0.0323(14) 0.0341(15) 0.0206(12) 0.0048(10) -0.0072(10) -0.0133(11)
F691 0.0452(10) 0.0511(11) 0.0220(7) -0.0026(7) 0.0032(7) -0.0108(8)
F692 0.0619(12) 0.0784(14) 0.0262(8) 0.0036(8) -0.0121(8) -0.0456(11)
F693 0.0657(12) 0.0382(10) 0.0295(8) 0.0156(7) -0.0064(8) -0.0017(9)
C70 0.0262(12) 0.0291(14) 0.0286(13) -0.0129(11) -0.0019(10) -0.0021(10)
F701 0.0439(9) 0.0453(10) 0.0352(9) -0.0179(8) -0.0152(7) 0.0129(8)
F702 0.0566(11) 0.0273(9) 0.0455(10) -0.0220(7) -0.0114(8) 0.0008(8)
F703 0.0490(10) 0.0801(14) 0.0331(9) -0.0301(9) 0.0167(8) -0.0278(10)

loop_
_geom_bond_atom_site_label_1
_geom_bond_atom_site_label_2
_geom_bond_distance
_geom_bond_site_symmetry_2
_geom_bond_publ_flag
C1 C9 1.522(3) . ?
C1 C5 1.537(3) . ?
C1 C2 1.547(3) . ?
C1 C61 1.565(3) . ?
C2 C12 1.344(3) . ?
C2 C3 1.546(3) . ?
C3 C15 1.524(3) . ?
C3 C4 1.537(3) . ?
C3 C62 1.552(3) . ?
C4 C18 1.383(3) . ?
C4 C5 1.418(3) . ?
C5 C6 1.377(3) . ?
C6 C20 1.403(3) . ?
C6 C7 1.521(3) . ?
C7 C8 1.504(3) . ?
C7 C63 1.536(3) . ?
C7 C22 1.553(3) . ?
C8 C9 1.339(3) . ?
C8 C25 1.466(3) . ?
C9 C10 1.537(3) . ?
C10 C11 1.499(3) . ?
C10 C64 1.534(3) . ?
C10 C26 1.538(3) . ?
C11 C29 1.365(3) . ?
C11 C12 1.465(3) . ?
C12 C13 1.473(3) . ?
C13 C30 1.360(3) . ?
C13 C14 1.502(3) . ?
C14 C33 1.531(3) . ?
C14 C15 1.541(3) . ?
C14 C65 1.542(3) . ?
C15 C16 1.343(3) . ?
C16 C34 1.467(3) . ?
C16 C17 1.514(3) . ?
C17 C18 1.526(3) . ?
C17 C66 1.533(3) . ?
C17 C37 1.537(3) . ?
C18 C19 1.414(3) . ?
C19 C20 1.379(3) . ?
C19 C38 1.464(3) . ?
C20 C21 1.474(3) . ?
C21 C22 1.341(3) . ?
C21 C40 1.523(3) . ?
C22 C23 1.517(3) . ?
C23 C42 1.537(3) . ?
C23 C67 1.539(3) . ?
C23 C24 1.540(3) . ?
C24 C25 1.368(3) . ?
C24 C44 1.419(3) . ?
C25 C26 1.432(3) . ?
C26 C27 1.368(3) . ?
C27 C45 1.425(3) . ?
C27 C28 1.538(3) . ?
C28 C29 1.519(3) . ?
C28 C68 1.528(3) . ?
C28 C47 1.546(3) . ?
C29 C30 1.476(3) . ?
C30 C31 1.511(3) . ?
C31 C69 1.541(3) . ?
C31 C48 1.544(3) . ?
C31 C32 1.544(3) . ?
C32 C33 1.369(3) . ?
C32 C50 1.426(3) . ?
C33 C34 1.421(3) . ?
C34 C35 1.376(3) . ?
C35 C51 1.429(3) . ?
C35 C36 1.470(3) . ?
C36 C37 1.374(3) . ?
C36 C53 1.437(3) . ?
C37 C38 1.422(3) . ?
C38 C39 1.385(3) . ?
C39 C54 1.420(3) . ?
C39 C40 1.535(3) . ?
C40 C70 1.535(3) . ?
C40 C41 1.540(3) . ?
C41 C42 1.365(3) . ?
C41 C55 1.433(4) . ?
C42 C43 1.438(3) . ?
C43 C57 1.384(4) . ?
C43 C44 1.453(3) . ?
C44 C45 1.400(3) . ?
C45 C46 1.438(3) . ?
C46 C58 1.392(3) . ?
C46 C47 1.431(3) . ?
C47 C48 1.366(3) . ?
C48 C49 1.441(3) . ?
C49 C59 1.389(4) . ?
C49 C50 1.442(3) . ?
C50 C51 1.405(3) . ?
C51 C52 1.446(4) . ?
C52 C60 1.391(3) . ?
C52 C53 1.444(3) . ?
C53 C54 1.397(4) . ?
C54 C55 1.456(3) . ?
C55 C56 1.394(3) . ?
C56 C57 1.437(3) . ?
C56 C60 1.445(4) . ?
C57 C58 1.453(4) . ?
C58 C59 1.437(4) . ?
C59 C60 1.449(3) . ?
C61 F611 1.328(3) . ?
C61 F612 1.332(3) . ?
C61 F613 1.333(3) . ?
C62 F622 1.326(3) . ?
C62 F623 1.326(3) . ?
C62 F621 1.332(3) . ?
C63 F632 1.321(3) . ?
C63 F631 1.329(3) . ?
C63 F633 1.336(3) . ?
C64 F643 1.318(3) . ?
C64 F642 1.329(3) . ?
C64 F641 1.342(3) . ?
C65 F652 1.320(3) . ?
C65 F653 1.325(3) . ?
C65 F651 1.328(3) . ?
C66 F661 1.325(3) . ?
C66 F663 1.331(3) . ?
C66 F662 1.332(3) . ?
C67 F671 1.321(3) . ?
C67 F673 1.323(3) . ?
C67 F672 1.340(3) . ?
C68 F681 1.312(3) . ?
C68 F683 1.320(3) . ?
C68 F682 1.338(3) . ?
C69 F691 1.323(3) . ?
C69 F692 1.323(3) . ?
C69 F693 1.331(3) . ?
C70 F703 1.318(3) . ?
C70 F701 1.328(3) . ?
C70 F702 1.329(3) . ?
